data_7008042
loop_
_publ_author_name
'Chatterton, Nicholas'
'Gateau, Christelle'
'Mazzanti, Marinella'
'P\'ecaut, Jacques'
'Borel, Alain'
'Helm, Lothar'
'Merbach, Andr\'e'

_publ_section_title
;
 The effect of pyridinecarboxylate chelating groups on the stability
 and electronic relaxation of gadolinium complexes.
;
_journal_issue 6
_journal_name_full 'Dalton transactions (Cambridge, England : 2003)'
_journal_page_first 1129
_journal_page_last 1135
_journal_paper_doi 10.1039/b416150e
_journal_year 2005
_chemical_formula_sum 'C20 H32 Cl2 N4 O12'
_chemical_formula_weight 591.40
_chemical_name_systematic
;
?
;
_space_group_IT_number 2
_symmetry_cell_setting triclinic
_symmetry_space_group_name_Hall '-P 1'
_symmetry_space_group_name_H-M 'P -1'
_atom_sites_solution_hydrogens geom
_atom_sites_solution_primary direct
_atom_sites_solution_secondary difmap
_audit_creation_method SHELXL-97
_cell_angle_alpha 84.739(6)
_cell_angle_beta 87.999(6)
_cell_angle_gamma 75.022(6)
_cell_formula_units_Z 2
_cell_length_a 7.159(2)
_cell_length_b 8.014(3)
_cell_length_c 24.123(8)
_cell_measurement_temperature 293(2)
_cell_volume 1331.2(8)
_computing_cell_refinement 'Bruker SMART'
_computing_data_collection 'Bruker SMART'
_computing_data_reduction 'Bruker SAINT'
_computing_molecular_graphics 'Bruker SHELXTL'
_computing_publication_material 'Bruker SHELXTL'
_computing_structure_refinement 'SHELXL-97 (Sheldrick, 1997)'
_computing_structure_solution 'SHELXS-97 (Sheldrick, 1990)'
_diffrn_ambient_temperature 293(2)
_diffrn_measured_fraction_theta_full 0.981
_diffrn_measured_fraction_theta_max 0.981
_diffrn_measurement_device_type 'CCD area detector'
_diffrn_measurement_method 'phi and omega scans'
_diffrn_radiation_monochromator graphite
_diffrn_radiation_source 'fine-focus sealed tube'
_diffrn_radiation_type MoK\a
_diffrn_radiation_wavelength 0.71073
_diffrn_reflns_av_R_equivalents 0.0131
_diffrn_reflns_av_sigmaI/netI 0.0267
_diffrn_reflns_limit_h_max 5
_diffrn_reflns_limit_h_min -7
_diffrn_reflns_limit_k_max 8
_diffrn_reflns_limit_k_min -8
_diffrn_reflns_limit_l_max 26
_diffrn_reflns_limit_l_min -26
_diffrn_reflns_number 5850
_diffrn_reflns_theta_full 23.21
_diffrn_reflns_theta_max 23.21
_diffrn_reflns_theta_min 1.70
_exptl_absorpt_coefficient_mu 0.312
_exptl_absorpt_correction_type SADABS
_exptl_crystal_density_diffrn 1.475
_exptl_crystal_density_meas 0
_exptl_crystal_density_method 'not measured'
_exptl_crystal_F_000 620
_exptl_crystal_size_max 0.30
_exptl_crystal_size_mid 0.30
_exptl_crystal_size_min 0.10
_refine_diff_density_max 0.303
_refine_diff_density_min -0.302
_refine_diff_density_rms 0.042
_refine_ls_extinction_method none
_refine_ls_goodness_of_fit_ref 1.075
_refine_ls_hydrogen_treatment mixed
_refine_ls_matrix_type full
_refine_ls_number_parameters 471
_refine_ls_number_reflns 3727
_refine_ls_number_restraints 0
_refine_ls_restrained_S_all 1.075
_refine_ls_R_factor_all 0.0565
_refine_ls_R_factor_gt 0.0436
_refine_ls_shift/su_max 0.000
_refine_ls_shift/su_mean 0.000
_refine_ls_structure_factor_coef Fsqd
_refine_ls_weighting_details 'calc w=1/[\s^2^(Fo^2^)+(0.0481P)^2^+0.8156P] where P=(Fo^2^+2Fc^2^)/3'
_refine_ls_weighting_scheme calc
_refine_ls_wR_factor_gt 0.1043
_refine_ls_wR_factor_ref 0.1092
_reflns_number_gt 3010
_reflns_number_total 3727
_reflns_threshold_expression >2sigma(I)
_cod_data_source_file b416150e.txt
_cod_data_source_block struc_for_1
_cod_depositor_comments
;
The following automatic conversions were performed:
'_symmetry_cell_setting' value 'Triclinic' changed to 'triclinic'
according to '/home/saulius/struct/CIF-dictionaries/cif_core.dic'
dictionary named 'cif_core.dic' version 2.4.1 from 2010-06-29.

Automatic conversion script
Id: cif_fix_enum 1527 2010-12-29 10:47:43Z saulius 
;
_cod_original_cell_volume 1331.3(7)
_cod_original_sg_symbol_H-M P-1
_cod_database_code 7008042

loop_
_symmetry_equiv_pos_as_xyz
'x, y, z'
'-x, -y, -z'

loop_
_atom_site_label
_atom_site_type_symbol
_atom_site_fract_x
_atom_site_fract_y
_atom_site_fract_z
_atom_site_U_iso_or_equiv
_atom_site_adp_type
_atom_site_occupancy
_atom_site_symmetry_multiplicity
_atom_site_calc_flag
_atom_site_refinement_flags
_atom_site_disorder_assembly
_atom_site_disorder_group
Cl1 Cl 0.63533(13) 0.26102(11) 0.85398(4) 0.0621(3) Uani 1 1 d . . .
Cl2 Cl 1.11591(13) 0.77549(11) 0.67502(3) 0.0587(3) Uani 1 1 d . . .
O1 O 0.8264(4) 0.3127(3) 1.05913(10) 0.0727(7) Uani 1 1 d . . .
O2 O 0.7714(4) 0.2415(3) 0.97694(13) 0.0704(8) Uani 1 1 d . . .
H2O H 0.740(5) 0.281(5) 0.9450(16) 0.068(13) Uiso 1 1 d . . .
O3 O 1.0799(3) 0.3578(3) 0.84614(10) 0.0575(6) Uani 1 1 d . . .
O4 O 1.2855(3) 0.5220(3) 0.82220(10) 0.0592(6) Uani 1 1 d . . .
H4O H 1.380(6) 0.419(5) 0.8347(16) 0.082(13) Uiso 1 1 d . . .
O5 O 0.7324(3) 0.7820(3) 0.50876(8) 0.0522(6) Uani 1 1 d . . .
O6 O 0.6888(3) 0.6834(3) 0.42819(8) 0.0449(5) Uani 1 1 d . . .
H6O H 0.671(5) 0.783(5) 0.4166(15) 0.070(13) Uiso 1 1 d . . .
O7 O 0.6498(4) 0.1155(3) 0.72188(12) 0.0708(7) Uani 1 1 d . . .
O8 O 0.3373(3) 0.2566(3) 0.72078(10) 0.0563(6) Uani 1 1 d . . .
H8O H 0.324(7) 0.159(7) 0.738(2) 0.122(19) Uiso 1 1 d . . .
N1 N 0.7633(3) 0.6185(3) 0.81732(9) 0.0358(6) Uani 1 1 d . . .
H1N H 0.775(4) 0.524(4) 0.8357(12) 0.035(8) Uiso 1 1 d . . .
N2 N 0.7468(3) 0.4301(3) 0.67793(9) 0.0327(5) Uani 1 1 d . . .
H2N H 0.735(4) 0.528(4) 0.6602(12) 0.039(8) Uiso 1 1 d . . .
N3 N 0.7047(3) 0.5673(3) 0.93242(9) 0.0403(6) Uani 1 1 d . . .
N4 N 0.8043(3) 0.4623(3) 0.56086(9) 0.0326(5) Uani 1 1 d . . .
C1 C 0.6176(5) 0.7507(4) 0.84820(13) 0.0434(8) Uani 1 1 d . . .
H1A H 0.615(4) 0.856(4) 0.8327(12) 0.044(9) Uiso 1 1 d . . .
H1B H 0.493(4) 0.722(4) 0.8427(11) 0.041(8) Uiso 1 1 d . . .
C2 C 0.6675(4) 0.7298(4) 0.90913(11) 0.0386(7) Uani 1 1 d . . .
C3 C 0.6704(5) 0.8676(4) 0.93909(13) 0.0502(8) Uani 1 1 d . . .
H3 H 0.644(5) 0.979(4) 0.9209(13) 0.061(10) Uiso 1 1 d . . .
C4 C 0.7109(6) 0.8380(4) 0.99493(14) 0.0567(9) Uani 1 1 d . . .
H4 H 0.712(5) 0.931(5) 1.0161(14) 0.067(10) Uiso 1 1 d . . .
C5 C 0.7460(5) 0.6721(4) 1.01969(14) 0.0525(9) Uani 1 1 d . . .
H5 H 0.774(5) 0.650(5) 1.0538(16) 0.071(12) Uiso 1 1 d . . .
C6 C 0.7431(4) 0.5403(4) 0.98699(12) 0.0429(7) Uani 1 1 d . . .
C7 C 0.7835(5) 0.3557(4) 1.01066(15) 0.0528(8) Uani 1 1 d . . .
C8 C 0.9588(5) 0.6546(4) 0.81509(14) 0.0437(8) Uani 1 1 d . . .
H8A H 0.976(4) 0.712(4) 0.7789(13) 0.045(8) Uiso 1 1 d . . .
H8B H 0.960(4) 0.735(4) 0.8399(13) 0.050(9) Uiso 1 1 d . . .
C9 C 1.1141(4) 0.4927(4) 0.82944(11) 0.0431(7) Uani 1 1 d . . .
C11 C 0.8920(5) 0.2947(4) 0.64786(12) 0.0390(7) Uani 1 1 d . . .
H11A H 0.900(4) 0.184(4) 0.6686(12) 0.046(8) Uiso 1 1 d . . .
H11B H 1.008(5) 0.324(4) 0.6507(12) 0.044(9) Uiso 1 1 d . . .
C12 C 0.8393(4) 0.3035(3) 0.58763(11) 0.0333(6) Uani 1 1 d . . .
C13 C 0.8292(5) 0.1606(4) 0.56113(13) 0.0440(8) Uani 1 1 d . . .
H13 H 0.849(4) 0.060(4) 0.5813(12) 0.048(9) Uiso 1 1 d . . .
C14 C 0.7854(5) 0.1799(4) 0.50569(13) 0.0457(8) Uani 1 1 d . . .
H14 H 0.775(5) 0.088(4) 0.4887(13) 0.062(10) Uiso 1 1 d . . .
C15 C 0.7535(4) 0.3424(4) 0.47764(13) 0.0394(7) Uani 1 1 d . . .
H15 H 0.726(4) 0.358(4) 0.4435(12) 0.036(8) Uiso 1 1 d . . .
C16 C 0.7616(4) 0.4806(3) 0.50664(11) 0.0312(6) Uani 1 1 d . . .
C17 C 0.7261(4) 0.6644(4) 0.48144(11) 0.0341(6) Uani 1 1 d . . .
C18 C 0.5454(4) 0.4069(4) 0.67858(13) 0.0362(7) Uani 1 1 d . . .
H18A H 0.457(4) 0.509(3) 0.6919(10) 0.029(7) Uiso 1 1 d . . .
H18B H 0.510(4) 0.408(3) 0.6423(12) 0.034(7) Uiso 1 1 d . . .
C19 C 0.5208(5) 0.2420(4) 0.71019(12) 0.0421(7) Uani 1 1 d . . .
C21 C 0.6910(5) 0.6024(4) 0.76072(12) 0.0387(7) Uani 1 1 d . . .
H21A H 0.687(4) 0.711(4) 0.7411(11) 0.034(7) Uiso 1 1 d . . .
H21B H 0.563(4) 0.591(3) 0.7686(11) 0.037(8) Uiso 1 1 d . . .
C22 C 0.8189(5) 0.4480(4) 0.73423(12) 0.0366(7) Uani 1 1 d . . .
H22A H 0.940(4) 0.459(3) 0.7273(11) 0.031(7) Uiso 1 1 d . . .
H22B H 0.829(4) 0.346(4) 0.7582(11) 0.037(8) Uiso 1 1 d . . .
O11 O 0.3719(6) 1.0049(4) 0.61595(13) 0.0738(9) Uani 1 1 d . . .
H1O1 H 0.303(6) 0.955(6) 0.6295(18) 0.077(15) Uiso 1 1 d . . .
H2O1 H 0.480(6) 0.955(6) 0.6193(18) 0.080(16) Uiso 1 1 d . . .
O12 O 1.1126(11) -0.0160(6) 0.8682(2) 0.144(3) Uani 1 1 d . . .
H1O2 H 1.048(10) 0.056(8) 0.867(3) 0.14(3) Uiso 1 1 d . . .
H2O2 H 1.113(7) -0.056(6) 0.8898(19) 0.073(16) Uiso 1 1 d . . .
O13 O 0.7281(4) 0.7633(3) 0.62808(13) 0.0495(6) Uani 1 1 d . . .
H1O3 H 0.826(6) 0.776(5) 0.6414(16) 0.067(14) Uiso 1 1 d . . .
H2O3 H 0.747(5) 0.741(4) 0.6016(15) 0.044(13) Uiso 1 1 d . . .
O14 O 0.2555(5) -0.0213(4) 0.76347(15) 0.0900(11) Uani 1 1 d . . .
H1O4 H 0.202(9) -0.078(8) 0.735(2) 0.16(2) Uiso 1 1 d . . .
H2O4 H 0.229(5) -0.025(5) 0.7929(15) 0.054(12) Uiso 1 1 d . . .

loop_
_atom_site_aniso_label
_atom_site_aniso_U_11
_atom_site_aniso_U_22
_atom_site_aniso_U_33
_atom_site_aniso_U_23
_atom_site_aniso_U_13
_atom_site_aniso_U_12
Cl1 0.0651(6) 0.0623(5) 0.0603(5) 0.0104(4) -0.0048(4) -0.0237(4)
Cl2 0.0579(5) 0.0651(6) 0.0544(5) -0.0016(4) 0.0015(4) -0.0196(4)
O1 0.093(2) 0.0658(16) 0.0495(15) 0.0191(12) -0.0061(14) -0.0101(14)
O2 0.101(2) 0.0457(14) 0.0657(18) 0.0141(14) -0.0242(16) -0.0241(14)
O3 0.0499(14) 0.0547(14) 0.0688(15) 0.0110(12) -0.0087(11) -0.0197(11)
O4 0.0428(14) 0.0748(17) 0.0632(15) 0.0032(13) -0.0009(12) -0.0242(13)
O5 0.0832(17) 0.0348(11) 0.0420(12) 0.0003(10) -0.0117(11) -0.0211(11)
O6 0.0594(14) 0.0393(13) 0.0349(12) 0.0053(10) -0.0076(10) -0.0125(11)
O7 0.0523(15) 0.0534(15) 0.103(2) 0.0203(14) -0.0023(14) -0.0157(13)
O8 0.0450(15) 0.0607(15) 0.0660(15) 0.0023(12) 0.0064(11) -0.0221(12)
N1 0.0440(15) 0.0350(14) 0.0287(13) 0.0044(11) -0.0016(11) -0.0129(12)
N2 0.0351(14) 0.0337(13) 0.0283(12) 0.0065(11) -0.0033(10) -0.0101(11)
N3 0.0464(15) 0.0370(14) 0.0366(14) 0.0006(11) -0.0007(11) -0.0100(11)
N4 0.0333(13) 0.0326(13) 0.0318(13) -0.0018(10) -0.0002(10) -0.0088(10)
C1 0.050(2) 0.0354(18) 0.0415(18) 0.0021(14) -0.0015(15) -0.0071(15)
C2 0.0421(17) 0.0354(16) 0.0364(16) 0.0006(13) 0.0020(13) -0.0080(13)
C3 0.068(2) 0.0381(19) 0.043(2) -0.0018(15) -0.0006(16) -0.0122(16)
C4 0.083(3) 0.045(2) 0.042(2) -0.0127(16) -0.0005(18) -0.0134(18)
C5 0.060(2) 0.060(2) 0.0332(19) -0.0034(17) -0.0014(16) -0.0068(17)
C6 0.0407(18) 0.0456(18) 0.0393(18) 0.0038(14) 0.0015(14) -0.0085(14)
C7 0.054(2) 0.051(2) 0.051(2) 0.0074(18) -0.0014(17) -0.0133(16)
C8 0.048(2) 0.0500(19) 0.0400(19) -0.0026(16) 0.0001(15) -0.0252(16)
C9 0.043(2) 0.063(2) 0.0291(16) -0.0030(14) -0.0039(13) -0.0242(17)
C11 0.0354(19) 0.0413(18) 0.0355(17) 0.0017(14) 0.0012(14) -0.0033(14)
C12 0.0318(15) 0.0343(16) 0.0316(15) 0.0021(12) 0.0040(12) -0.0068(12)
C13 0.054(2) 0.0304(17) 0.0455(19) 0.0046(15) 0.0034(15) -0.0106(14)
C14 0.059(2) 0.0325(17) 0.048(2) -0.0086(15) 0.0000(16) -0.0146(15)
C15 0.0442(19) 0.0438(18) 0.0314(17) -0.0051(14) -0.0019(14) -0.0123(14)
C16 0.0271(15) 0.0360(15) 0.0300(15) 0.0001(12) -0.0001(12) -0.0085(12)
C17 0.0310(16) 0.0397(16) 0.0309(16) 0.0018(13) -0.0025(12) -0.0089(13)
C18 0.0329(17) 0.0422(18) 0.0335(17) -0.0032(14) -0.0041(14) -0.0090(14)
C19 0.042(2) 0.0476(19) 0.0400(17) -0.0063(14) -0.0009(14) -0.0171(16)
C21 0.041(2) 0.0446(19) 0.0301(16) 0.0015(14) -0.0011(14) -0.0126(15)
C22 0.0369(19) 0.0441(18) 0.0310(16) 0.0025(13) -0.0039(13) -0.0160(14)
O11 0.069(2) 0.0558(17) 0.087(2) 0.0269(15) 0.0030(18) -0.0106(17)
O12 0.277(7) 0.051(2) 0.082(3) 0.014(2) 0.046(3) -0.014(3)
O13 0.0696(19) 0.0447(13) 0.0377(15) -0.0046(11) -0.0011(14) -0.0203(12)
O14 0.128(3) 0.112(3) 0.056(2) 0.0048(18) 0.0021(19) -0.081(2)

loop_
_atom_type_symbol
_atom_type_description
_atom_type_scat_dispersion_real
_atom_type_scat_dispersion_imag
_atom_type_scat_source
C C 0.0033 0.0016 'International Tables Vol C Tables 4.2.6.8 and 6.1.1.4'
H H 0.0000 0.0000 'International Tables Vol C Tables 4.2.6.8 and 6.1.1.4'
N N 0.0061 0.0033 'International Tables Vol C Tables 4.2.6.8 and 6.1.1.4'
O O 0.0106 0.0060 'International Tables Vol C Tables 4.2.6.8 and 6.1.1.4'
Cl Cl 0.1484 0.1585 'International Tables Vol C Tables 4.2.6.8 and 6.1.1.4'

loop_
_geom_angle_atom_site_label_1
_geom_angle_atom_site_label_2
_geom_angle_atom_site_label_3
_geom_angle
_geom_angle_site_symmetry_1
_geom_angle_site_symmetry_3
_geom_angle_publ_flag
C8 N1 C21 112.8(2) . . ?
C8 N1 C1 111.7(2) . . ?
C21 N1 C1 111.3(2) . . ?
C18 N2 C22 114.1(2) . . ?
C18 N2 C11 113.5(2) . . ?
C22 N2 C11 111.1(2) . . ?
C2 N3 C6 117.9(2) . . ?
C12 N4 C16 118.5(2) . . ?
C2 C1 N1 109.9(2) . . ?
N3 C2 C3 122.2(3) . . ?
N3 C2 C1 114.8(3) . . ?
C3 C2 C1 123.0(3) . . ?
C4 C3 C2 119.3(3) . . ?
C5 C4 C3 119.2(3) . . ?
C4 C5 C6 118.3(3) . . ?
N3 C6 C5 123.1(3) . . ?
N3 C6 C7 115.4(3) . . ?
C5 C6 C7 121.5(3) . . ?
O1 C7 O2 121.0(3) . . ?
O1 C7 C6 122.1(3) . . ?
O2 C7 C6 117.0(3) . . ?
C9 C8 N1 111.1(2) . . ?
O3 C9 O4 126.6(3) . . ?
O3 C9 C8 122.7(3) . . ?
O4 C9 C8 110.6(3) . . ?
C12 C11 N2 110.7(2) . . ?
N4 C12 C13 121.8(3) . . ?
N4 C12 C11 114.7(2) . . ?
C13 C12 C11 123.5(3) . . ?
C14 C13 C12 119.5(3) . . ?
C13 C14 C15 118.9(3) . . ?
C16 C15 C14 118.9(3) . . ?
N4 C16 C15 122.4(3) . . ?
N4 C16 C17 113.3(2) . . ?
C15 C16 C17 124.3(2) . . ?
O5 C17 O6 124.1(3) . . ?
O5 C17 C16 121.9(2) . . ?
O6 C17 C16 113.9(3) . . ?
N2 C18 C19 115.0(2) . . ?
O7 C19 O8 125.6(3) . . ?
O7 C19 C18 125.0(3) . . ?
O8 C19 C18 109.4(3) . . ?
N1 C21 C22 111.2(2) . . ?
N2 C22 C21 111.5(2) . . ?

loop_
_geom_bond_atom_site_label_1
_geom_bond_atom_site_label_2
_geom_bond_distance
_geom_bond_site_symmetry_2
_geom_bond_publ_flag
O1 C7 1.215(4) . ?
O2 C7 1.299(4) . ?
O3 C9 1.201(4) . ?
O4 C9 1.311(4) . ?
O5 C17 1.210(3) . ?
O6 C17 1.308(3) . ?
O7 C19 1.201(4) . ?
O8 C19 1.306(4) . ?
N1 C8 1.499(4) . ?
N1 C21 1.505(4) . ?
N1 C1 1.511(4) . ?
N2 C18 1.501(4) . ?
N2 C22 1.501(4) . ?
N2 C11 1.514(4) . ?
N3 C2 1.334(4) . ?
N3 C6 1.341(4) . ?
N4 C12 1.340(3) . ?
N4 C16 1.340(3) . ?
C1 C2 1.509(4) . ?
C2 C3 1.379(4) . ?
C3 C4 1.374(5) . ?
C4 C5 1.371(5) . ?
C5 C6 1.380(5) . ?
C6 C7 1.495(4) . ?
C8 C9 1.496(5) . ?
C11 C12 1.505(4) . ?
C12 C13 1.381(4) . ?
C13 C14 1.370(4) . ?
C14 C15 1.379(4) . ?
C15 C16 1.378(4) . ?
C16 C17 1.502(4) . ?
C18 C19 1.512(4) . ?
C21 C22 1.515(4) . ?

loop_
_geom_hbond_atom_site_label_D
_geom_hbond_atom_site_label_H
_geom_hbond_atom_site_label_A
_geom_hbond_distance_DH
_geom_hbond_distance_HA
_geom_hbond_distance_DA
_geom_hbond_angle_DHA
_geom_hbond_site_symmetry_A
O2 H2O Cl1 0.82(4) 2.38(4) 3.132(3) 153(3) .
O4 H4O Cl1 0.95(4) 1.98(4) 2.892(3) 160(3) 1_655
O6 H6O O11 0.80(4) 1.76(4) 2.558(3) 174(4) 2_676
O8 H8O O14 0.88(5) 1.70(5) 2.565(4) 167(5) .
N1 H1N Cl1 0.83(3) 2.56(3) 3.266(3) 145(2) .
N2 H2N O13 0.84(3) 1.96(3) 2.799(3) 172(3) .
O11 H1O1 Cl2 0.76(4) 2.38(4) 3.138(4) 174(4) 1_455
O11 H2O1 O13 0.78(4) 2.03(5) 2.781(4) 163(4) .
O12 H1O2 O3 0.64(6) 2.50(6) 2.944(5) 130(8) .
O12 H2O2 O1 0.58(4) 2.25(5) 2.769(5) 150(6) 2_757
O13 H1O3 Cl2 0.82(4) 2.25(4) 3.063(3) 172(4) .
O13 H2O3 O5 0.68(3) 2.23(4) 2.868(4) 156(4) .
O14 H1O4 Cl2 0.99(6) 2.15(6) 3.135(4) 173(5) 1_445
O14 H2O4 O12 0.73(4) 1.97(4) 2.693(6) 170(4) 1_455
C1 H1B O4 0.99(3) 2.54(3) 3.460(4) 154(2) 1_455
C8 H8A Cl2 0.97(3) 2.72(3) 3.649(4) 161(2) .
C14 H14 O5 0.90(3) 2.55(3) 3.301(4) 142(3) 1_545
C18 H18A Cl2 0.97(3) 2.81(3) 3.669(3) 147.9(19) 1_455
C18 H18B O6 0.92(3) 2.52(3) 3.352(4) 150(2) 2_666

loop_
_cod_related_entry_id
_cod_related_entry_database
_cod_related_entry_code
1 ChemSpider 21145264
